data_7212275
loop_
_publ_author_name
'Wu, Biao'
'Yang, Jin'
'Liu, Yanyan'
'Zhuge, Fuyu'
'Tang, Ning'
'Yang, Xiao-Juan'

_publ_section_title
;
 Solvent-directed conformational variation of Co(ii)/(iii) complexes with
 a diiminopyridine ligand
;
_journal_issue 10
_journal_name_full CrystEngComm
_journal_page_first 2755
_journal_paper_doi 10.1039/b923820d
_journal_volume 12
_journal_year 2010
_chemical_formula_sum 'C87 H100 Cl2 Co N12 O6'
_chemical_formula_weight 1539.62
_chemical_name_systematic
;
?
;
_space_group_IT_number 2
_symmetry_cell_setting triclinic
_symmetry_space_group_name_Hall '-P 1'
_symmetry_space_group_name_H-M 'P -1'
_atom_sites_solution_hydrogens geom
_atom_sites_solution_primary direct
_atom_sites_solution_secondary difmap
_audit_creation_method SHELXL-97
_cell_angle_alpha 98.737(3)
_cell_angle_beta 91.191(4)
_cell_angle_gamma 97.732(4)
_cell_formula_units_Z 1
_cell_length_a 9.3682(18)
_cell_length_b 13.489(3)
_cell_length_c 19.188(4)
_cell_measurement_temperature 293(2)
_cell_volume 2372.7(9)
_computing_cell_refinement 'Bruker SMART'
_computing_data_collection 'Bruker SMART APEX II'
_computing_data_reduction 'Bruker SMART'
_computing_structure_refinement 'SHELXL-97 (Sheldrick, 2008)'
_computing_structure_solution 'SHELXS-97 (Sheldrick, 2008)'
_diffrn_ambient_temperature 293(2)
_diffrn_measured_fraction_theta_full 0.962
_diffrn_measured_fraction_theta_max 0.962
_diffrn_measurement_device_type 'Bruker APEX II area detector'
_diffrn_measurement_method '\w scans'
_diffrn_radiation_monochromator graphite
_diffrn_radiation_source 'fine-focus sealed tube'
_diffrn_radiation_type MoK\a
_diffrn_radiation_wavelength 0.71073
_diffrn_reflns_av_R_equivalents 0.0332
_diffrn_reflns_av_sigmaI/netI 0.0737
_diffrn_reflns_limit_h_max 8
_diffrn_reflns_limit_h_min -11
_diffrn_reflns_limit_k_max 15
_diffrn_reflns_limit_k_min -11
_diffrn_reflns_limit_l_max 22
_diffrn_reflns_limit_l_min -21
_diffrn_reflns_number 11829
_diffrn_reflns_theta_full 25.05
_diffrn_reflns_theta_max 25.05
_diffrn_reflns_theta_min 2.44
_exptl_absorpt_coefficient_mu 0.289
_exptl_absorpt_correction_T_max 0.9444
_exptl_absorpt_correction_T_min 0.9312
_exptl_absorpt_correction_type multi-scan
_exptl_absorpt_process_details SADABS
_exptl_crystal_colour pink
_exptl_crystal_density_diffrn 1.078
_exptl_crystal_density_method 'not measured'
_exptl_crystal_description block
_exptl_crystal_F_000 815
_exptl_crystal_size_max 0.25
_exptl_crystal_size_mid 0.25
_exptl_crystal_size_min 0.20
_refine_diff_density_max 0.896
_refine_diff_density_min -0.403
_refine_diff_density_rms 0.093
_refine_ls_extinction_method none
_refine_ls_goodness_of_fit_ref 0.994
_refine_ls_hydrogen_treatment constr
_refine_ls_matrix_type full
_refine_ls_number_parameters 529
_refine_ls_number_reflns 8080
_refine_ls_number_restraints 42
_refine_ls_restrained_S_all 0.995
_refine_ls_R_factor_all 0.1192
_refine_ls_R_factor_gt 0.0807
_refine_ls_shift/su_max 0.000
_refine_ls_shift/su_mean 0.000
_refine_ls_structure_factor_coef Fsqd
_refine_ls_weighting_details 'calc w=1/[\s^2^(Fo^2^)+(0.1642P)^2^+0.0000P] where P=(Fo^2^+2Fc^2^)/3'
_refine_ls_weighting_scheme calc
_refine_ls_wR_factor_gt 0.2086
_refine_ls_wR_factor_ref 0.2398
_reflns_number_gt 5327
_reflns_number_total 8080
_reflns_threshold_expression >2sigma(I)
_cod_data_source_file b923820d.txt
_cod_data_source_block 1b
_cod_depositor_comments
;
The following automatic conversions were performed:

'_symmetry_cell_setting' value 'Triclinic' changed to 'triclinic'
according to /home/saulius/struct/CIF-dictionaries/cif_core.dic
dictionary named 'cif_core.dic' version 2.4.2 from
2011-04-26.

'_exptl_absorpt_correction_type' value 'Multi-scan'
changed to 'multi-scan' according to
/home/saulius/struct/CIF-dictionaries/cif_core.dic dictionary named
'cif_core.dic' version 2.4.2 from 2011-04-26.

Automatic conversion script
Id: cif_fix_values 1891 2012-01-12 08:04:46Z andrius 
;
_cod_original_sg_symbol_H-M P-1
_cod_database_code 7212275

loop_
_symmetry_equiv_pos_as_xyz
'x, y, z'
'-x, -y, -z'

loop_
_atom_site_label
_atom_site_type_symbol
_atom_site_fract_x
_atom_site_fract_y
_atom_site_fract_z
_atom_site_U_iso_or_equiv
_atom_site_adp_type
_atom_site_occupancy
_atom_site_symmetry_multiplicity
_atom_site_calc_flag
_atom_site_refinement_flags
Co Co 0.5000 0.0000 -0.5000 0.0360(2) Uani 1 2 d S
N1 N 0.6976(3) -0.0231(2) -0.44678(15) 0.0401(7) Uani 1 1 d .
N2 N 0.8863(4) 0.1123(2) -0.03878(16) 0.0465(8) Uani 1 1 d .
N3 N 0.7960(4) 0.2736(2) 0.11273(16) 0.0450(8) Uani 1 1 d .
N4 N 0.7257(4) 0.3748(2) 0.28757(16) 0.0440(8) Uani 1 1 d .
N5 N 0.4150(3) 0.8408(2) 0.49641(15) 0.0393(7) Uani 1 1 d .
N6 N 0.3433(6) 0.0517(4) -0.3476(2) 0.0820(14) Uani 1 1 d .
O1 O 0.4043(4) 0.0387(2) -0.40074(15) 0.0671(9) Uani 1 1 d .
O2 O 0.3161(12) -0.0039(7) -0.3095(3) 0.218(4) Uani 1 1 d .
O3 O 0.2782(7) 0.1340(4) -0.3425(3) 0.141(2) Uani 1 1 d .
C1 C 0.8025(4) -0.0701(3) -0.4796(2) 0.0450(9) Uani 1 1 d .
H1A H 0.7896 -0.0955 -0.5275 0.054 Uiso 1 1 calc R
C2 C 0.9270(5) -0.0814(3) -0.4446(2) 0.0549(11) Uani 1 1 d .
H2A H 0.9963 -0.1146 -0.4687 0.066 Uiso 1 1 calc R
C3 C 0.9497(5) -0.0441(3) -0.3740(2) 0.0482(9) Uani 1 1 d .
H3A H 1.0356 -0.0497 -0.3506 0.058 Uiso 1 1 calc R
C4 C 0.8430(4) 0.0024(3) -0.33765(18) 0.0411(9) Uani 1 1 d .
C5 C 0.7207(4) 0.0121(3) -0.37726(19) 0.0430(9) Uani 1 1 d .
H5A H 0.6501 0.0452 -0.3541 0.052 Uiso 1 1 calc R
C6 C 0.8529(4) 0.0362(3) -0.26057(19) 0.0423(9) Uani 1 1 d .
C7 C 0.7408(5) 0.0008(3) -0.21947(19) 0.0466(9) Uani 1 1 d .
H7A H 0.6595 -0.0399 -0.2415 0.056 Uiso 1 1 calc R
C8 C 0.7490(5) 0.0259(3) -0.1457(2) 0.0476(9) Uani 1 1 d .
C9 C 0.8709(5) 0.0910(3) -0.11389(19) 0.0436(9) Uani 1 1 d .
C10 C 0.9842(5) 0.1288(3) -0.1541(2) 0.0470(9) Uani 1 1 d .
C11 C 0.9720(5) 0.0987(3) -0.2273(2) 0.0456(9) Uani 1 1 d .
H11A H 1.0466 0.1216 -0.2546 0.055 Uiso 1 1 calc R
C12 C 0.6309(6) -0.0192(4) -0.1014(2) 0.0649(12) Uani 1 1 d .
H12A H 0.6143 0.0345 -0.0632 0.078 Uiso 1 1 calc R
C13 C 0.6755(9) -0.1022(6) -0.0687(4) 0.125(3) Uani 1 1 d .
H13A H 0.7626 -0.0782 -0.0405 0.188 Uiso 1 1 calc R
H13B H 0.6922 -0.1564 -0.1049 0.188 Uiso 1 1 calc R
H13C H 0.6009 -0.1264 -0.0394 0.188 Uiso 1 1 calc R
C14 C 0.4838(7) -0.0567(7) -0.1434(4) 0.114(2) Uani 1 1 d .
H14A H 0.4143 -0.0835 -0.1127 0.171 Uiso 1 1 calc R
H14B H 0.4968 -0.1085 -0.1820 0.171 Uiso 1 1 calc R
H14C H 0.4501 -0.0009 -0.1614 0.171 Uiso 1 1 calc R
C15 C 1.1141(6) 0.1993(3) -0.1197(2) 0.0665(13) Uani 1 1 d .
H15A H 1.0950 0.2184 -0.0698 0.080 Uiso 1 1 calc R
C16 C 1.2457(8) 0.1453(7) -0.1233(5) 0.138(3) Uani 1 1 d .
H16A H 1.2227 0.0810 -0.1077 0.207 Uiso 1 1 calc R
H16B H 1.3223 0.1857 -0.0935 0.207 Uiso 1 1 calc R
H16C H 1.2758 0.1351 -0.1711 0.207 Uiso 1 1 calc R
C17 C 1.1424(11) 0.2953(5) -0.1518(6) 0.166(5) Uani 1 1 d .
H17A H 1.0620 0.3324 -0.1444 0.249 Uiso 1 1 calc R
H17B H 1.1550 0.2783 -0.2015 0.249 Uiso 1 1 calc R
H17C H 1.2281 0.3361 -0.1299 0.249 Uiso 1 1 calc R
C18 C 0.8312(5) 0.1840(3) -0.00347(19) 0.0482(10) Uani 1 1 d .
C19 C 0.7506(8) 0.2563(4) -0.0331(3) 0.091(2) Uani 1 1 d .
H19A H 0.7481 0.2419 -0.0837 0.136 Uiso 1 1 calc R
H19B H 0.7975 0.3242 -0.0177 0.136 Uiso 1 1 calc R
H19C H 0.6539 0.2498 -0.0170 0.136 Uiso 1 1 calc R
C20 C 0.8544(5) 0.1970(3) 0.07582(19) 0.0443(9) Uani 1 1 d .
C21 C 0.9271(5) 0.1328(3) 0.1074(2) 0.0541(11) Uani 1 1 d .
H21A H 0.9684 0.0817 0.0805 0.065 Uiso 1 1 calc R
C22 C 0.9374(6) 0.1461(4) 0.1802(2) 0.0732(15) Uani 1 1 d .
H22A H 0.9855 0.1033 0.2029 0.088 Uiso 1 1 calc R
C23 C 0.8760(6) 0.2234(3) 0.2194(2) 0.0622(13) Uani 1 1 d .
H23A H 0.8813 0.2331 0.2685 0.075 Uiso 1 1 calc R
C24 C 0.8064(5) 0.2858(3) 0.18307(19) 0.0453(9) Uani 1 1 d .
C25 C 0.7346(5) 0.3709(3) 0.2215(2) 0.0487(10) Uani 1 1 d .
C26 C 0.6805(7) 0.4424(4) 0.1779(2) 0.0838(18) Uani 1 1 d .
H26A H 0.6366 0.4925 0.2078 0.126 Uiso 1 1 calc R
H26B H 0.6106 0.4054 0.1429 0.126 Uiso 1 1 calc R
H26C H 0.7597 0.4752 0.1551 0.126 Uiso 1 1 calc R
C27 C 0.6538(5) 0.4498(2) 0.32880(19) 0.0419(9) Uani 1 1 d .
C28 C 0.7336(4) 0.5430(3) 0.35905(19) 0.0438(9) Uani 1 1 d .
C29 C 0.6601(4) 0.6112(2) 0.40239(19) 0.0422(9) Uani 1 1 d .
H29A H 0.7103 0.6735 0.4227 0.051 Uiso 1 1 calc R
C30 C 0.5150(4) 0.5891(2) 0.41596(19) 0.0413(9) Uani 1 1 d .
C31 C 0.4416(4) 0.4941(2) 0.3862(2) 0.0441(9) Uani 1 1 d .
H31A H 0.3451 0.4777 0.3956 0.053 Uiso 1 1 calc R
C32 C 0.5087(5) 0.4241(2) 0.34304(19) 0.0441(9) Uani 1 1 d .
C33 C 0.8930(5) 0.5697(3) 0.3464(2) 0.0565(11) Uani 1 1 d .
H33A H 0.9055 0.5475 0.2961 0.068 Uiso 1 1 calc R
C34 C 0.9856(6) 0.5109(5) 0.3869(4) 0.102(2) Uani 1 1 d .
H34A H 0.9501 0.4399 0.3764 0.153 Uiso 1 1 calc R
H34B H 0.9813 0.5334 0.4366 0.153 Uiso 1 1 calc R
H34C H 1.0837 0.5224 0.3731 0.153 Uiso 1 1 calc R
C35 C 0.9477(7) 0.6832(4) 0.3613(4) 0.0935(19) Uani 1 1 d .
H35A H 1.0485 0.6944 0.3521 0.140 Uiso 1 1 calc R
H35B H 0.9337 0.7088 0.4098 0.140 Uiso 1 1 calc R
H35C H 0.8952 0.7178 0.3313 0.140 Uiso 1 1 calc R
C36 C 0.4216(5) 0.3222(3) 0.3099(2) 0.0591(12) Uani 1 1 d .
H36A H 0.4896 0.2776 0.2897 0.071 Uiso 1 1 calc R
C37 C 0.3379(9) 0.2708(4) 0.3659(4) 0.109(2) Uani 1 1 d .
H37A H 0.2871 0.2065 0.3443 0.163 Uiso 1 1 calc R
H37B H 0.2701 0.3131 0.3863 0.163 Uiso 1 1 calc R
H37C H 0.4041 0.2607 0.4022 0.163 Uiso 1 1 calc R
C38 C 0.3166(11) 0.3309(6) 0.2530(4) 0.151(4) Uani 1 1 d .
H38A H 0.3661 0.3627 0.2171 0.227 Uiso 1 1 calc R
H38B H 0.2454 0.3711 0.2722 0.227 Uiso 1 1 calc R
H38C H 0.2702 0.2646 0.2327 0.227 Uiso 1 1 calc R
C39 C 0.4381(4) 0.6642(2) 0.45999(19) 0.0402(8) Uani 1 1 d .
C40 C 0.3292(5) 0.6362(3) 0.5036(2) 0.0511(10) Uani 1 1 d .
H40A H 0.3007 0.5684 0.5070 0.061 Uiso 1 1 calc R
C41 C 0.2637(5) 0.7119(3) 0.5421(3) 0.0630(12) Uani 1 1 d .
H41A H 0.1885 0.6951 0.5709 0.076 Uiso 1 1 calc R
C42 C 0.3102(5) 0.8118(3) 0.5376(2) 0.0522(10) Uani 1 1 d .
H42A H 0.2661 0.8613 0.5646 0.063 Uiso 1 1 calc R
C43 C 0.4767(4) 0.7674(2) 0.45813(19) 0.0406(8) Uani 1 1 d .
H43A H 0.5495 0.7864 0.4286 0.049 Uiso 1 1 calc R
C44 C 0.391(4) 0.660(5) 0.2428(17) 0.26(2) Uani 0.25 1 d PDU
H44A H 0.3905 0.7328 0.2550 0.310 Uiso 0.25 1 calc PR
H44B H 0.4502 0.6378 0.2778 0.310 Uiso 0.25 1 calc PR
Cl1 Cl 0.4532(13) 0.6294(9) 0.1576(6) 0.163(4) Uani 0.25 1 d PDU
Cl2 Cl 0.215(2) 0.5940(17) 0.2358(11) 0.267(8) Uani 0.25 1 d PDU
C45 C 0.186(3) 0.368(2) 0.0703(17) 0.117(9) Uani 0.25 1 d PDU
H45A H 0.1422 0.3018 0.0474 0.141 Uiso 0.25 1 calc PR
H45B H 0.2011 0.3655 0.1200 0.141 Uiso 0.25 1 calc PR
Cl3 Cl 0.350(2) 0.4001(18) 0.0340(13) 0.298(10) Uani 0.25 1 d PDU
Cl4 Cl 0.070(3) 0.454(2) 0.0613(17) 0.370(14) Uani 0.25 1 d PDU

loop_
_atom_site_aniso_label
_atom_site_aniso_U_11
_atom_site_aniso_U_22
_atom_site_aniso_U_33
_atom_site_aniso_U_23
_atom_site_aniso_U_13
_atom_site_aniso_U_12
Co 0.0505(5) 0.0283(3) 0.0298(4) 0.0006(2) 0.0041(3) 0.0112(3)
N1 0.054(2) 0.0339(14) 0.0326(16) 0.0024(11) 0.0019(14) 0.0095(13)
N2 0.056(2) 0.0504(17) 0.0330(16) 0.0006(13) 0.0071(14) 0.0136(15)
N3 0.061(2) 0.0398(15) 0.0360(17) 0.0023(12) 0.0081(15) 0.0175(15)
N4 0.057(2) 0.0378(15) 0.0371(17) -0.0027(12) 0.0075(14) 0.0142(14)
N5 0.048(2) 0.0329(14) 0.0378(16) 0.0020(12) 0.0039(14) 0.0124(13)
N6 0.099(4) 0.100(3) 0.039(2) 0.008(2) 0.003(2) -0.009(3)
O1 0.100(3) 0.0707(18) 0.0341(16) -0.0005(13) 0.0290(16) 0.0294(18)
O2 0.309(11) 0.244(8) 0.096(4) 0.092(5) -0.002(5) -0.052(7)
O3 0.167(5) 0.122(4) 0.141(5) -0.005(3) 0.051(4) 0.068(4)
C1 0.052(3) 0.0480(19) 0.0346(19) 0.0004(15) 0.0060(17) 0.0133(18)
C2 0.051(3) 0.070(3) 0.044(2) -0.0006(19) 0.0125(19) 0.019(2)
C3 0.043(2) 0.060(2) 0.043(2) 0.0035(17) 0.0020(17) 0.0135(19)
C4 0.052(2) 0.0388(17) 0.0334(19) 0.0060(14) 0.0029(16) 0.0093(16)
C5 0.052(2) 0.0431(18) 0.036(2) 0.0035(15) 0.0069(17) 0.0169(17)
C6 0.048(2) 0.0457(19) 0.0353(19) 0.0056(15) 0.0030(17) 0.0147(17)
C7 0.048(2) 0.053(2) 0.039(2) 0.0028(16) 0.0041(17) 0.0104(18)
C8 0.053(3) 0.053(2) 0.039(2) 0.0047(16) 0.0085(18) 0.0170(19)
C9 0.057(3) 0.0406(18) 0.0352(19) 0.0017(15) 0.0020(18) 0.0181(17)
C10 0.053(3) 0.0473(19) 0.040(2) -0.0007(16) 0.0049(18) 0.0104(18)
C11 0.051(3) 0.0450(19) 0.040(2) 0.0025(16) 0.0064(18) 0.0071(18)
C12 0.068(3) 0.072(3) 0.050(3) 0.002(2) 0.013(2) 0.000(2)
C13 0.124(6) 0.135(6) 0.136(6) 0.085(5) 0.036(5) 0.007(5)
C14 0.063(4) 0.178(7) 0.108(5) 0.051(5) 0.016(4) 0.006(4)
C15 0.074(4) 0.071(3) 0.046(3) -0.006(2) 0.009(2) -0.004(3)
C16 0.077(5) 0.145(7) 0.177(9) 0.003(6) -0.042(5) -0.006(5)
C17 0.180(9) 0.082(4) 0.219(10) 0.053(5) -0.073(8) -0.063(5)
C18 0.064(3) 0.0465(19) 0.035(2) 0.0014(16) 0.0048(18) 0.0166(19)
C19 0.149(6) 0.091(4) 0.046(3) 0.005(2) 0.001(3) 0.073(4)
C20 0.054(3) 0.0403(18) 0.038(2) -0.0015(15) 0.0080(17) 0.0124(17)
C21 0.069(3) 0.056(2) 0.040(2) -0.0036(17) 0.0018(19) 0.032(2)
C22 0.116(4) 0.067(3) 0.047(2) 0.002(2) -0.006(3) 0.058(3)
C23 0.096(4) 0.062(2) 0.034(2) -0.0005(18) 0.002(2) 0.039(2)
C24 0.059(3) 0.0375(17) 0.040(2) -0.0009(15) 0.0028(18) 0.0160(17)
C25 0.067(3) 0.0401(18) 0.042(2) 0.0029(16) 0.0091(19) 0.0193(18)
C26 0.145(5) 0.073(3) 0.048(3) 0.008(2) 0.014(3) 0.066(3)
C27 0.056(3) 0.0339(16) 0.0362(19) -0.0002(14) 0.0016(17) 0.0149(17)
C28 0.052(3) 0.0392(18) 0.040(2) 0.0031(15) 0.0080(17) 0.0088(17)
C29 0.048(2) 0.0288(16) 0.047(2) -0.0032(14) 0.0051(17) 0.0029(15)
C30 0.056(3) 0.0299(16) 0.039(2) 0.0001(14) 0.0042(17) 0.0132(16)
C31 0.044(2) 0.0356(17) 0.051(2) 0.0011(15) 0.0056(18) 0.0035(16)
C32 0.057(3) 0.0334(17) 0.041(2) -0.0011(14) 0.0021(18) 0.0118(17)
C33 0.058(3) 0.049(2) 0.061(3) 0.0000(19) 0.015(2) 0.011(2)
C34 0.052(4) 0.105(4) 0.155(6) 0.044(4) -0.002(4) 0.009(3)
C35 0.077(4) 0.059(3) 0.137(6) 0.003(3) 0.034(4) -0.008(3)
C36 0.061(3) 0.041(2) 0.069(3) -0.0132(19) 0.005(2) 0.0082(19)
C37 0.140(6) 0.061(3) 0.113(5) 0.016(3) 0.000(4) -0.030(4)
C38 0.202(9) 0.106(5) 0.120(6) 0.011(4) -0.087(7) -0.049(5)
C39 0.047(2) 0.0348(17) 0.0385(19) 0.0006(14) 0.0034(17) 0.0095(16)
C40 0.061(3) 0.0369(18) 0.054(2) 0.0026(16) 0.011(2) 0.0080(18)
C41 0.063(3) 0.047(2) 0.076(3) 0.001(2) 0.035(2) 0.005(2)
C42 0.058(3) 0.0416(19) 0.057(2) -0.0017(17) 0.018(2) 0.0150(19)
C43 0.052(2) 0.0330(16) 0.0371(19) 0.0025(14) 0.0052(16) 0.0097(16)
C44 0.26(2) 0.26(2) 0.26(2) 0.040(4) 0.0108(14) 0.036(3)
Cl1 0.163(4) 0.164(4) 0.164(4) 0.0258(12) 0.0067(10) 0.0240(11)
Cl2 0.267(8) 0.267(8) 0.267(8) 0.0416(16) 0.0114(11) 0.0375(15)
C45 0.117(9) 0.117(9) 0.117(9) 0.0183(17) 0.0048(11) 0.0161(16)
Cl3 0.298(10) 0.298(10) 0.298(10) 0.0464(18) 0.0122(11) 0.0413(17)
Cl4 0.370(14) 0.370(14) 0.370(14) 0.058(2) 0.0156(12) 0.051(2)

loop_
_atom_type_symbol
_atom_type_description
_atom_type_scat_dispersion_real
_atom_type_scat_dispersion_imag
_atom_type_scat_source
C C 0.0033 0.0016 'International Tables Vol C Tables 4.2.6.8 and 6.1.1.4'
H H 0.0000 0.0000 'International Tables Vol C Tables 4.2.6.8 and 6.1.1.4'
Co Co 0.3494 0.9721 'International Tables Vol C Tables 4.2.6.8 and 6.1.1.4'
N N 0.0061 0.0033 'International Tables Vol C Tables 4.2.6.8 and 6.1.1.4'
O O 0.0106 0.0060 'International Tables Vol C Tables 4.2.6.8 and 6.1.1.4'
Cl Cl 0.1484 0.1585 'International Tables Vol C Tables 4.2.6.8 and 6.1.1.4'

loop_
_geom_angle_atom_site_label_1
_geom_angle_atom_site_label_2
_geom_angle_atom_site_label_3
_geom_angle
_geom_angle_site_symmetry_1
_geom_angle_site_symmetry_3
O1 Co O1 180.0 2_654 .
O1 Co N1 88.90(12) 2_654 .
O1 Co N1 91.10(12) . .
O1 Co N1 91.10(12) 2_654 2_654
O1 Co N1 88.90(12) . 2_654
N1 Co N1 180.00(13) . 2_654
O1 Co N5 88.97(12) 2_654 1_544
O1 Co N5 91.03(12) . 1_544
N1 Co N5 90.29(11) . 1_544
N1 Co N5 89.71(11) 2_654 1_544
O1 Co N5 91.03(12) 2_654 2_665
O1 Co N5 88.97(12) . 2_665
N1 Co N5 89.71(11) . 2_665
N1 Co N5 90.29(11) 2_654 2_665
N5 Co N5 180.0 1_544 2_665
C5 N1 C1 116.8(3) . .
C5 N1 Co 119.4(2) . .
C1 N1 Co 123.8(2) . .
C18 N2 C9 121.8(3) . .
C24 N3 C20 118.4(3) . .
C25 N4 C27 121.3(3) . .
C42 N5 C43 117.0(3) . .
C42 N5 Co 121.4(2) . 1_566
C43 N5 Co 121.2(3) . 1_566
O2 N6 O1 127.7(7) . .
O2 N6 O3 119.1(8) . .
O1 N6 O3 111.7(5) . .
N6 O1 Co 173.9(4) . .
N1 C1 C2 122.1(3) . .
N1 C1 H1A 118.9 . .
C2 C1 H1A 118.9 . .
C1 C2 C3 120.4(4) . .
C1 C2 H2A 119.8 . .
C3 C2 H2A 119.8 . .
C2 C3 C4 119.4(4) . .
C2 C3 H3A 120.3 . .
C4 C3 H3A 120.3 . .
C5 C4 C3 116.6(3) . .
C5 C4 C6 120.4(3) . .
C3 C4 C6 122.9(3) . .
N1 C5 C4 124.6(3) . .
N1 C5 H5A 117.7 . .
C4 C5 H5A 117.7 . .
C11 C6 C7 118.9(3) . .
C11 C6 C4 122.0(4) . .
C7 C6 C4 119.1(3) . .
C6 C7 C8 121.2(4) . .
C6 C7 H7A 119.4 . .
C8 C7 H7A 119.4 . .
C7 C8 C9 118.1(4) . .
C7 C8 C12 120.5(4) . .
C9 C8 C12 121.3(4) . .
C10 C9 C8 121.8(3) . .
C10 C9 N2 118.8(4) . .
C8 C9 N2 119.2(4) . .
C11 C10 C9 117.5(4) . .
C11 C10 C15 121.0(4) . .
C9 C10 C15 121.5(4) . .
C6 C11 C10 122.4(4) . .
C6 C11 H11A 118.8 . .
C10 C11 H11A 118.8 . .
C13 C12 C8 111.7(5) . .
C13 C12 C14 109.3(5) . .
C8 C12 C14 113.6(4) . .
C13 C12 H12A 107.3 . .
C8 C12 H12A 107.3 . .
C14 C12 H12A 107.3 . .
C12 C13 H13A 109.5 . .
C12 C13 H13B 109.5 . .
H13A C13 H13B 109.5 . .
C12 C13 H13C 109.5 . .
H13A C13 H13C 109.5 . .
H13B C13 H13C 109.5 . .
C12 C14 H14A 109.5 . .
C12 C14 H14B 109.5 . .
H14A C14 H14B 109.5 . .
C12 C14 H14C 109.5 . .
H14A C14 H14C 109.5 . .
H14B C14 H14C 109.5 . .
C16 C15 C17 110.5(7) . .
C16 C15 C10 110.3(4) . .
C17 C15 C10 112.4(5) . .
C16 C15 H15A 107.8 . .
C17 C15 H15A 107.8 . .
C10 C15 H15A 107.8 . .
C15 C16 H16A 109.5 . .
C15 C16 H16B 109.5 . .
H16A C16 H16B 109.5 . .
C15 C16 H16C 109.5 . .
H16A C16 H16C 109.5 . .
H16B C16 H16C 109.5 . .
C15 C17 H17A 109.5 . .
C15 C17 H17B 109.5 . .
H17A C17 H17B 109.5 . .
C15 C17 H17C 109.5 . .
H17A C17 H17C 109.5 . .
H17B C17 H17C 109.5 . .
N2 C18 C19 125.9(4) . .
N2 C18 C20 116.1(3) . .
C19 C18 C20 118.0(3) . .
C18 C19 H19A 109.5 . .
C18 C19 H19B 109.5 . .
H19A C19 H19B 109.5 . .
C18 C19 H19C 109.5 . .
H19A C19 H19C 109.5 . .
H19B C19 H19C 109.5 . .
N3 C20 C21 122.8(3) . .
N3 C20 C18 115.6(3) . .
C21 C20 C18 121.6(3) . .
C20 C21 C22 118.3(4) . .
C20 C21 H21A 120.8 . .
C22 C21 H21A 120.8 . .
C21 C22 C23 119.9(4) . .
C21 C22 H22A 120.0 . .
C23 C22 H22A 120.0 . .
C24 C23 C22 117.9(4) . .
C24 C23 H23A 121.0 . .
C22 C23 H23A 121.0 . .
N3 C24 C23 122.6(3) . .
N3 C24 C25 115.9(3) . .
C23 C24 C25 121.5(3) . .
N4 C25 C26 126.2(3) . .
N4 C25 C24 116.7(3) . .
C26 C25 C24 117.1(3) . .
C25 C26 H26A 109.5 . .
C25 C26 H26B 109.5 . .
H26A C26 H26B 109.5 . .
C25 C26 H26C 109.5 . .
H26A C26 H26C 109.5 . .
H26B C26 H26C 109.5 . .
C32 C27 C28 121.8(3) . .
C32 C27 N4 118.5(3) . .
C28 C27 N4 119.4(4) . .
C29 C28 C27 117.2(4) . .
C29 C28 C33 120.7(3) . .
C27 C28 C33 122.1(3) . .
C30 C29 C28 122.4(3) . .
C30 C29 H29A 118.8 . .
C28 C29 H29A 118.8 . .
C29 C30 C31 118.1(3) . .
C29 C30 C39 121.4(3) . .
C31 C30 C39 120.5(4) . .
C32 C31 C30 121.9(4) . .
C32 C31 H31A 119.1 . .
C30 C31 H31A 119.1 . .
C31 C32 C27 118.6(3) . .
C31 C32 C36 119.7(4) . .
C27 C32 C36 121.7(3) . .
C28 C33 C34 111.4(4) . .
C28 C33 C35 114.1(4) . .
C34 C33 C35 110.9(5) . .
C28 C33 H33A 106.7 . .
C34 C33 H33A 106.7 . .
C35 C33 H33A 106.7 . .
C33 C34 H34A 109.5 . .
C33 C34 H34B 109.5 . .
H34A C34 H34B 109.5 . .
C33 C34 H34C 109.5 . .
H34A C34 H34C 109.5 . .
H34B C34 H34C 109.5 . .
C33 C35 H35A 109.5 . .
C33 C35 H35B 109.5 . .
H35A C35 H35B 109.5 . .
C33 C35 H35C 109.5 . .
H35A C35 H35C 109.5 . .
H35B C35 H35C 109.5 . .
C38 C36 C37 107.7(6) . .
C38 C36 C32 113.7(4) . .
C37 C36 C32 111.1(4) . .
C38 C36 H36A 108.1 . .
C37 C36 H36A 108.1 . .
C32 C36 H36A 108.1 . .
C36 C37 H37A 109.5 . .
C36 C37 H37B 109.5 . .
H37A C37 H37B 109.5 . .
C36 C37 H37C 109.5 . .
H37A C37 H37C 109.5 . .
H37B C37 H37C 109.5 . .
C36 C38 H38A 109.5 . .
C36 C38 H38B 109.5 . .
H38A C38 H38B 109.5 . .
C36 C38 H38C 109.5 . .
H38A C38 H38C 109.5 . .
H38B C38 H38C 109.5 . .
C40 C39 C43 117.8(3) . .
C40 C39 C30 122.7(3) . .
C43 C39 C30 119.5(3) . .
C39 C40 C41 118.2(3) . .
C39 C40 H40A 120.9 . .
C41 C40 H40A 120.9 . .
C42 C41 C40 119.9(4) . .
C42 C41 H41A 120.1 . .
C40 C41 H41A 120.1 . .
N5 C42 C41 123.1(3) . .
N5 C42 H42A 118.4 . .
C41 C42 H42A 118.4 . .
N5 C43 C39 123.9(4) . .
N5 C43 H43A 118.0 . .
C39 C43 H43A 118.0 . .
Cl1 C44 Cl2 102.5(14) . .
Cl1 C44 H44A 111.3 . .
Cl2 C44 H44A 111.3 . .
Cl1 C44 H44B 111.3 . .
Cl2 C44 H44B 111.3 . .
H44A C44 H44B 109.2 . .
Cl4 C45 Cl3 112.1(14) . .
Cl4 C45 H45A 109.2 . .
Cl3 C45 H45A 109.2 . .
Cl4 C45 H45B 109.2 . .
Cl3 C45 H45B 109.2 . .
H45A C45 H45B 107.9 . .

loop_
_geom_bond_atom_site_label_1
_geom_bond_atom_site_label_2
_geom_bond_distance
_geom_bond_site_symmetry_2
Co O1 2.144(3) 2_654
Co O1 2.144(3) .
Co N1 2.177(3) .
Co N1 2.177(3) 2_654
Co N5 2.178(3) 1_544
Co N5 2.178(3) 2_665
N1 C5 1.349(4) .
N1 C1 1.355(5) .
N2 C18 1.269(5) .
N2 C9 1.427(5) .
N3 C24 1.335(5) .
N3 C20 1.347(4) .
N4 C25 1.267(5) .
N4 C27 1.438(4) .
N5 C42 1.329(5) .
N5 C43 1.344(4) .
N5 Co 2.178(3) 1_566
N6 O2 1.133(7) .
N6 O1 1.181(5) .
N6 O3 1.330(7) .
C1 C2 1.372(6) .
C1 H1A 0.9300 .
C2 C3 1.373(5) .
C2 H2A 0.9300 .
C3 C4 1.394(5) .
C3 H3A 0.9300 .
C4 C5 1.394(5) .
C4 C6 1.477(5) .
C5 H5A 0.9300 .
C6 C11 1.385(6) .
C6 C7 1.402(6) .
C7 C8 1.403(5) .
C7 H7A 0.9300 .
C8 C9 1.410(6) .
C8 C12 1.526(6) .
C9 C10 1.410(6) .
C10 C11 1.400(5) .
C10 C15 1.512(6) .
C11 H11A 0.9300 .
C12 C13 1.467(8) .
C12 C14 1.564(9) .
C12 H12A 0.9800 .
C13 H13A 0.9600 .
C13 H13B 0.9600 .
C13 H13C 0.9600 .
C14 H14A 0.9600 .
C14 H14B 0.9600 .
C14 H14C 0.9600 .
C15 C16 1.511(9) .
C15 C17 1.511(8) .
C15 H15A 0.9800 .
C16 H16A 0.9600 .
C16 H16B 0.9600 .
C16 H16C 0.9600 .
C17 H17A 0.9600 .
C17 H17B 0.9600 .
C17 H17C 0.9600 .
C18 C19 1.482(6) .
C18 C20 1.512(5) .
C19 H19A 0.9600 .
C19 H19B 0.9600 .
C19 H19C 0.9600 .
C20 C21 1.372(6) .
C21 C22 1.380(6) .
C21 H21A 0.9300 .
C22 C23 1.388(6) .
C22 H22A 0.9300 .
C23 C24 1.387(6) .
C23 H23A 0.9300 .
C24 C25 1.511(5) .
C25 C26 1.498(6) .
C26 H26A 0.9600 .
C26 H26B 0.9600 .
C26 H26C 0.9600 .
C27 C32 1.400(6) .
C27 C28 1.409(5) .
C28 C29 1.405(5) .
C28 C33 1.522(6) .
C29 C30 1.390(6) .
C29 H29A 0.9300 .
C30 C31 1.402(5) .
C30 C39 1.490(5) .
C31 C32 1.384(5) .
C31 H31A 0.9300 .
C32 C36 1.540(5) .
C33 C34 1.526(7) .
C33 C35 1.530(6) .
C33 H33A 0.9800 .
C34 H34A 0.9600 .
C34 H34B 0.9600 .
C34 H34C 0.9600 .
C35 H35A 0.9600 .
C35 H35B 0.9600 .
C35 H35C 0.9600 .
C36 C38 1.483(9) .
C36 C37 1.539(8) .
C36 H36A 0.9800 .
C37 H37A 0.9600 .
C37 H37B 0.9600 .
C37 H37C 0.9600 .
C38 H38A 0.9600 .
C38 H38B 0.9600 .
C38 H38C 0.9600 .
C39 C40 1.382(6) .
C39 C43 1.397(5) .
C40 C41 1.387(6) .
C40 H40A 0.9300 .
C41 C42 1.376(6) .
C41 H41A 0.9300 .
C42 H42A 0.9300 .
C43 H43A 0.9300 .
C44 Cl1 1.76(2) .
C44 Cl2 1.76(2) .
C44 H44A 0.9700 .
C44 H44B 0.9700 .
C45 Cl4 1.712(18) .
C45 Cl3 1.732(18) .
C45 H45A 0.9700 .
C45 H45B 0.9700 .

loop_
_geom_torsion_atom_site_label_1
_geom_torsion_atom_site_label_2
_geom_torsion_atom_site_label_3
_geom_torsion_atom_site_label_4
_geom_torsion
_geom_torsion_site_symmetry_1
O1 Co N1 C5 165.1(3) 2_654
O1 Co N1 C5 -14.9(3) .
N1 Co N1 C5 11(15) 2_654
N5 Co N1 C5 -105.9(3) 1_544
N5 Co N1 C5 74.1(3) 2_665
O1 Co N1 C1 -13.8(3) 2_654
O1 Co N1 C1 166.2(3) .
N1 Co N1 C1 -168(15) 2_654
N5 Co N1 C1 75.2(3) 1_544
N5 Co N1 C1 -104.8(3) 2_665
O2 N6 O1 Co 47(4) .
O3 N6 O1 Co -118(3) .
O1 Co O1 N6 -29(16) 2_654
N1 Co O1 N6 -110(3) .
N1 Co O1 N6 70(3) 2_654
N5 Co O1 N6 -20(3) 1_544
N5 Co O1 N6 160(3) 2_665
C5 N1 C1 C2 -0.3(5) .
Co N1 C1 C2 178.6(3) .
N1 C1 C2 C3 -0.5(6) .
C1 C2 C3 C4 2.2(6) .
C2 C3 C4 C5 -3.0(6) .
C2 C3 C4 C6 174.2(4) .
C1 N1 C5 C4 -0.7(5) .
Co N1 C5 C4 -179.7(3) .
C3 C4 C5 N1 2.3(5) .
C6 C4 C5 N1 -175.0(3) .
C5 C4 C6 C11 -130.0(4) .
C3 C4 C6 C11 52.8(5) .
C5 C4 C6 C7 52.4(5) .
C3 C4 C6 C7 -124.7(4) .
C11 C6 C7 C8 -1.5(5) .
C4 C6 C7 C8 176.2(3) .
C6 C7 C8 C9 2.4(5) .
C6 C7 C8 C12 -175.7(4) .
C7 C8 C9 C10 -1.5(5) .
C12 C8 C9 C10 176.6(4) .
C7 C8 C9 N2 -175.9(3) .
C12 C8 C9 N2 2.2(5) .
C18 N2 C9 C10 98.1(5) .
C18 N2 C9 C8 -87.3(5) .
C8 C9 C10 C11 -0.4(5) .
N2 C9 C10 C11 174.0(3) .
C8 C9 C10 C15 179.5(4) .
N2 C9 C10 C15 -6.0(5) .
C7 C6 C11 C10 -0.6(5) .
C4 C6 C11 C10 -178.1(3) .
C9 C10 C11 C6 1.5(5) .
C15 C10 C11 C6 -178.5(4) .
C7 C8 C12 C13 102.0(6) .
C9 C8 C12 C13 -76.0(6) .
C7 C8 C12 C14 -22.2(6) .
C9 C8 C12 C14 159.8(5) .
C11 C10 C15 C16 -70.6(6) .
C9 C10 C15 C16 109.4(6) .
C11 C10 C15 C17 53.2(7) .
C9 C10 C15 C17 -126.8(6) .
C9 N2 C18 C19 -2.4(7) .
C9 N2 C18 C20 179.2(4) .
C24 N3 C20 C21 -1.7(6) .
C24 N3 C20 C18 176.6(4) .
N2 C18 C20 N3 179.7(4) .
C19 C18 C20 N3 1.2(6) .
N2 C18 C20 C21 -1.9(6) .
C19 C18 C20 C21 179.5(5) .
N3 C20 C21 C22 1.6(7) .
C18 C20 C21 C22 -176.6(4) .
C20 C21 C22 C23 -0.5(8) .
C21 C22 C23 C24 -0.5(8) .
C20 N3 C24 C23 0.6(6) .
C20 N3 C24 C25 -178.1(4) .
C22 C23 C24 N3 0.5(7) .
C22 C23 C24 C25 179.1(5) .
C27 N4 C25 C26 2.7(7) .
C27 N4 C25 C24 -177.1(3) .
N3 C24 C25 N4 170.4(4) .
C23 C24 C25 N4 -8.3(6) .
N3 C24 C25 C26 -9.5(6) .
C23 C24 C25 C26 171.8(5) .
C25 N4 C27 C32 94.7(5) .
C25 N4 C27 C28 -91.2(5) .
C32 C27 C28 C29 -2.2(5) .
N4 C27 C28 C29 -176.2(3) .
C32 C27 C28 C33 177.3(3) .
N4 C27 C28 C33 3.3(5) .
C27 C28 C29 C30 0.4(6) .
C33 C28 C29 C30 -179.1(3) .
C28 C29 C30 C31 1.4(5) .
C28 C29 C30 C39 -177.8(3) .
C29 C30 C31 C32 -1.4(6) .
C39 C30 C31 C32 177.7(3) .
C30 C31 C32 C27 -0.3(6) .
C30 C31 C32 C36 -178.1(4) .
C28 C27 C32 C31 2.2(5) .
N4 C27 C32 C31 176.2(3) .
C28 C27 C32 C36 179.9(4) .
N4 C27 C32 C36 -6.0(5) .
C29 C28 C33 C34 106.1(5) .
C27 C28 C33 C34 -73.4(5) .
C29 C28 C33 C35 -20.5(6) .
C27 C28 C33 C35 160.1(4) .
C31 C32 C36 C38 71.6(7) .
C27 C32 C36 C38 -106.1(6) .
C31 C32 C36 C37 -50.0(6) .
C27 C32 C36 C37 132.3(5) .
C29 C30 C39 C40 -146.3(4) .
C31 C30 C39 C40 34.6(6) .
C29 C30 C39 C43 33.3(5) .
C31 C30 C39 C43 -145.8(4) .
C43 C39 C40 C41 0.8(6) .
C30 C39 C40 C41 -179.6(4) .
C39 C40 C41 C42 -1.7(7) .
C43 N5 C42 C41 -0.2(6) .
Co N5 C42 C41 -173.2(4) 1_566
C40 C41 C42 N5 1.4(8) .
C42 N5 C43 C39 -0.7(6) .
Co N5 C43 C39 172.3(3) 1_566
C40 C39 C43 N5 0.4(6) .
C30 C39 C43 N5 -179.2(3) .
